data_9004867
loop_
_publ_author_name
'Merlino S'
'Pasero M'
'Bellezza M'
'Pushcharovsky D Y'
'Gobetchia E R'
'Zubkova N V'
'Pekov I V'

_publ_section_title
;
 The crystal structure of calcium catapleiite
;
_journal_name_full 'The Canadian Mineralogist'
_journal_page_first 1037
_journal_page_last 1045
_journal_paper_doi 10.2113/gscanmin.42.4.1037
_journal_volume 42
_journal_year 2004
_chemical_formula_sum 'Ca H4 O11 Si3 Zr'
_chemical_name_mineral Catapleiite
_space_group_IT_number 52
_symmetry_space_group_name_Hall '-P 2n 2b'
_symmetry_space_group_name_H-M 'P b n n'
_cell_angle_alpha 90
_cell_angle_beta 90
_cell_angle_gamma 90
_cell_length_a 7.378
_cell_length_b 12.779
_cell_length_c 10.096
_cell_formula_units_Z 4
_cell_volume 951.886
_cod_original_formula_sum 'Ca Zr Si3 O11 H4'
_cod_database_code 9004867

loop_
_symmetry_equiv_pos_as_xyz
x,y,z
1/2+x,1/2+y,1/2-z
1/2-x,1/2-y,1/2+z
1/2+x,-y,1/2+z
1/2-x,y,1/2-z
-x,1/2+y,z
x,1/2-y,-z
-x,-y,-z

loop_
_atom_site_aniso_label
_atom_site_aniso_U_11
_atom_site_aniso_U_22
_atom_site_aniso_U_33
_atom_site_aniso_U_12
_atom_site_aniso_U_13
_atom_site_aniso_U_23
Ca1 0.01880 0.01340 0.01470 0.00430 -0.00460 -0.00250
Ca2 0.01060 0.02130 0.01160 0.00000 0.00000 0.00440
Zr 0.00980 0.01130 0.00660 0.00000 0.00000 0.00010
Si1 0.01190 0.01540 0.00870 0.00240 0.00020 -0.00070
Si2 0.01500 0.01080 0.00860 0.00000 -0.00180 0.00000
O1 0.01600 0.01470 0.02290 0.00100 0.00210 0.00360
O2 0.01210 0.01810 0.03540 0.00000 -0.00170 0.00000
O3 0.02590 0.02660 0.01590 -0.00160 0.00390 -0.01060
O4 0.03930 0.03170 0.01650 -0.01070 -0.00980 -0.00350
O5 0.02900 0.02970 0.01150 0.01480 0.00660 -0.00390
O6 0.03000 0.03900 0.04550 0.00690 -0.00900 -0.00240

loop_
_atom_site_label
_atom_site_fract_x
_atom_site_fract_y
_atom_site_fract_z
_atom_site_occupancy
_atom_site_U_iso_or_equiv
Ca1 0.50000 0.50000 0.00000 0.77600 0.01570
Ca2 0.74850 0.75000 0.00000 0.22400 0.01450
Zr 0.74420 0.25000 0.00000 1.00000 0.00920
Si1 0.45450 0.34670 0.74880 1.00000 0.01190
Si2 0.25000 0.55280 0.75000 1.00000 0.01150
O1 0.42850 0.47460 0.73740 1.00000 0.01790
O2 0.25000 0.29490 0.75000 1.00000 0.02190
O3 0.28030 0.61480 0.88390 1.00000 0.02280
O4 0.56020 0.30300 0.62500 1.00000 0.02920
O5 0.54340 0.32930 0.89040 1.00000 0.02340
O6 0.76300 0.58270 0.91430 1.00000 0.03820
H1 0.88500 0.55500 0.89200 1.00000 0.09000
H2 0.76800 0.58100 0.01300 1.00000 0.04000

loop_
_cod_related_entry_id
_cod_related_entry_database
_cod_related_entry_code
1 AMCSD 0005960
2 AMCSD 0005961

loop_
_[local]_alternative_name_id
_[local]_alternative_name_type
_[local]_alternative_name_source
_[local]_alternative_name_source_id
_[local]_alternative_name_value
1 mineral AMCSD 0005960 "Calcium catapleiite"
2 mineral AMCSD 0005961 "Calciocatapleiite"

_database_code_amcsd 0005960
